data_4343958
loop_
_publ_author_name
'Kiefer, Claude'
'Wagner, Anna T.'
'Beele, Bj\"orn B'
'Geist, Andreas'
'Panak, Petra J.'
'Roesky, Peter W.'

_publ_contact_author
;
      Prof. Dr. Peter W. Roesky
      Karlsruher Institut fuer Technologie (KIT), CS
      Institut fuer Anorganische Chemie (AOC)
      Lehrstuhl fuer Anorganische Funktionsmaterialien
      Engesserstr. 15, Geb. 30.45
      76131 Karlsruhe 
      Bundesrepublik Deutschland
;
_publ_section_title
;
 A Complexation Study of
 2,6-Bis(1-(p-tolyl)-1H-1,2,3-triazol-4-yl)pyridine Using Single-Crystal
 X-ray Diffraction and TRLFS.
;
_journal_issue 15
_journal_name_full 'Inorganic chemistry'
_journal_page_first 7301
_journal_page_last 7308
_journal_paper_doi 10.1021/acs.inorgchem.5b00803
_journal_volume 54
_journal_year 2015
_chemical_formula_moiety 'C69 H57 Eu N21, 3(C F3 O3 S)'
_chemical_formula_sum 'C72 H57 Eu F9 N21 O9 S3'
_chemical_formula_weight 1779.52
_space_group_crystal_system triclinic
_space_group_IT_number 2
_space_group_name_Hall '-P 1'
_space_group_name_H-M_alt 'P -1'
_symmetry_space_group_name_Hall '-P 1'
_symmetry_space_group_name_H-M 'P -1'
_atom_sites_solution_hydrogens geom
_audit_creation_date 2014-10-07
_audit_creation_method
;
Olex2 1.2
(compiled 2014.09.19 svn.r3010 for OlexSys, GUI svn.r4874)
;
_cell_angle_alpha 71.259(6)
_cell_angle_beta 88.315(6)
_cell_angle_gamma 88.557(6)
_cell_formula_units_Z 2
_cell_length_a 13.6887(10)
_cell_length_b 16.4306(12)
_cell_length_c 18.8102(15)
_cell_measurement_reflns_used 11860
_cell_measurement_temperature 100
_cell_measurement_theta_max 25.97
_cell_measurement_theta_min 1.86
_cell_volume 4004.1(5)
_computing_cell_refinement 'STOE X-AREA, PLATON (A.L.Spek, 2005)'
_computing_data_collection 'STOE X-AREA'
_computing_data_reduction 'STOE X-RED & LANA, PLATON (A.L.Spek, 2005)'
_computing_molecular_graphics 'Diamond 2/3, Olex2 (Dolomanov et al., 2009)'
_computing_publication_material 'MS Word, Olex2 (Dolomanov et al., 2009)'
_computing_structure_refinement 'SHELXL (Sheldrick, 2008)'
_computing_structure_solution 'SHELXS (Sheldrick, 2008)'
_diffrn_ambient_temperature 100
_diffrn_detector 'Dectris Pilatus 100k'
_diffrn_detector_area_resol_mean 5.81
_diffrn_detector_type STOE
_diffrn_measured_fraction_theta_full 0.997
_diffrn_measured_fraction_theta_max 0.986
_diffrn_measurement_device '4-circle goniometer'
_diffrn_measurement_device_type 'STOE STADIVARI'
_diffrn_measurement_method 'rotation method'
_diffrn_radiation_collimation '0.5mm monocapillary'
_diffrn_radiation_monochromator 'plane graphite'
_diffrn_radiation_type MoK\a
_diffrn_radiation_wavelength 0.71073
_diffrn_reflns_av_R_equivalents 0.1394
_diffrn_reflns_av_unetI/netI 0.1702
_diffrn_reflns_laue_measured_fraction_full 0.997
_diffrn_reflns_laue_measured_fraction_max 0.986
_diffrn_reflns_limit_h_max 16
_diffrn_reflns_limit_h_min -16
_diffrn_reflns_limit_k_max 20
_diffrn_reflns_limit_k_min -19
_diffrn_reflns_limit_l_max 23
_diffrn_reflns_limit_l_min -23
_diffrn_reflns_number 37880
_diffrn_reflns_point_group_measured_fraction_full 0.997
_diffrn_reflns_point_group_measured_fraction_max 0.986
_diffrn_reflns_theta_full 26.000
_diffrn_reflns_theta_max 26.150
_diffrn_reflns_theta_min 1.897
_diffrn_source 'Mo LFF Sealed Tube'
_diffrn_source_type 'Xenocs Genix3D microfocus'
_exptl_absorpt_coefficient_mu 0.950
_exptl_absorpt_correction_T_max 0.8776
_exptl_absorpt_correction_T_min 0.7448
_exptl_absorpt_correction_type integration
_exptl_absorpt_process_details 'STOE X-Red, X-Shape & LANA'
_exptl_crystal_colour colourless
_exptl_crystal_colour_primary colourless
_exptl_crystal_density_diffrn 1.476
_exptl_crystal_description plate
_exptl_crystal_F_000 1800
_exptl_crystal_size_max 0.227
_exptl_crystal_size_mid 0.176
_exptl_crystal_size_min 0.076
_refine_diff_density_max 4.571
_refine_diff_density_min -1.419
_refine_diff_density_rms 0.155
_refine_ls_extinction_method none
_refine_ls_goodness_of_fit_ref 0.924
_refine_ls_hydrogen_treatment constr
_refine_ls_matrix_type full
_refine_ls_number_parameters 1078
_refine_ls_number_reflns 15768
_refine_ls_number_restraints 5
_refine_ls_restrained_S_all 0.924
_refine_ls_R_factor_all 0.1241
_refine_ls_R_factor_gt 0.0805
_refine_ls_shift/su_max 0.000
_refine_ls_shift/su_mean 0.000
_refine_ls_structure_factor_coef Fsqd
_refine_ls_weighting_details 'w=1/[\s^2^(Fo^2^)+(0.0907P)^2^] where P=(Fo^2^+2Fc^2^)/3'
_refine_ls_weighting_scheme calc
_refine_ls_wR_factor_gt 0.1834
_refine_ls_wR_factor_ref 0.2009
_reflns_Friedel_coverage 0.000
_reflns_number_gt 9338
_reflns_number_total 15768
_reflns_threshold_expression 'I > 2\s(I)'
_cod_data_source_file ic5b00803_si_002.cif
_cod_data_source_block 1
_cod_depositor_comments 'Adding full bibliography for 4343958.cif.'
_cod_database_code 4343958
_shelxl_version_number 2014/6
_shelx_space_group_comment
;
The symmetry employed for this shelxl refinement is uniquely defined
by the following loop, which should always be used as a source of
symmetry information in preference to the above space-group names.
They are only intended as comments.
;
_olex2_refinement_description
;
1. Fixed Uiso
 At 1.2 times of:
  All C(H) groups
 At 1.5 times of:
  All C(H,H,H) groups
2. Restrained distances
 S2A-C71 = S2B-C71 = S3A-C72A = S3B-C72B
 1.775 with sigma of 0.002
3. Rigid bond restraints
 C70, S1
 with sigma for 1-2 distances of 0.001 and sigma for 1-3 distances of 0.001
4. Uiso/Uaniso restraints and constraints
Uanis(S2A) = Uanis(S2B)
Uanis(O5A) = Uanis(O5B)
Uanis(F4A) = Uanis(F4B)
Uanis(F5A) = Uanis(F5B)
Uanis(F6A) = Uanis(F6B)
Uanis(O8A) = Uanis(O8B)
Uanis(O9A) = Uanis(O9B)
Uanis(S3A) = Uanis(S3B)
Uanis(F9A) = Uanis(F9B)
Uanis(F8A) = Uanis(F8B)
Uanis(F7A) = Uanis(F7B)
Uanis(C72A) = Uanis(C72B)
5. Others
 Fixed Sof: S2A(0.85) S2B(0.15) F4B(0.15) F5B(0.15) F6A(0.85) O5A(0.85)
 O5B(0.15) S3A(0.75) S3B(0.25) F7A(0.75) F8B(0.75) F9B(0.75) O8A(0.75)
 O8B(0.25) O9B(0.25) C72B(0.25) F7B(0.25) F6B(0.15) F5A(0.85) F4A(0.85)
 F8A(0.25) F9A(0.25) O9A(0.75) C72A(0.75)
6.a Aromatic/amide H refined with riding coordinates:
 C1(H1), C4(H4), C5(H5), C6(H6), C9(H9), C11(H11), C12(H12), C14(H14),
 C15(H15), C18(H18), C19(H19), C21(H21), C22(H22), C24(H24), C27(H27), C28(H28),
  C29(H29), C32(H32), C34(H34), C35(H35), C37(H37), C38(H38), C41(H41),
 C42(H42), C44(H44), C45(H45), C47(H47), C50(H50), C51(H51), C52(H52), C55(H55),
  C57(H57), C58(H58), C60(H60), C61(H61), C64(H64), C65(H65), C67(H67), C68(H68)
6.b Idealised Me refined as rotating group:
 C16(H16A,H16B,H16C), C23(H23A,H23B,H23C), C39(H39A,H39B,H39C), C46(H46A,H46B,
 H46C), C62(H62A,H62B,H62C), C69(H69A,H69B,H69C)
;
_olex2_submission_special_instructions 'No special instructions were received'

loop_
_space_group_symop_operation_xyz
'x, y, z'
'-x, -y, -z'

loop_
_atom_site_label
_atom_site_type_symbol
_atom_site_fract_x
_atom_site_fract_y
_atom_site_fract_z
_atom_site_U_iso_or_equiv
_atom_site_adp_type
_atom_site_occupancy
_atom_site_site_symmetry_order
_atom_site_calc_flag
_atom_site_refinement_flags_posn
_atom_site_refinement_flags_adp
_atom_site_refinement_flags_occupancy
_atom_site_disorder_assembly
_atom_site_disorder_group
Eu1 Eu 0.32436(3) 0.24511(3) 0.24846(2) 0.02720(13) Uani 1 1 d . . . . .
N1 N 0.4238(5) 0.3755(4) 0.1657(4) 0.0286(14) Uani 1 1 d . . . . .
N2 N 0.4596(5) 0.2116(4) 0.1656(4) 0.0334(15) Uani 1 1 d . . . . .
N3 N 0.4856(5) 0.1391(4) 0.1538(4) 0.0349(16) Uani 1 1 d . . . . .
N4 N 0.5562(5) 0.1594(4) 0.1003(4) 0.0325(15) Uani 1 1 d . . . . .
N5 N 0.2692(5) 0.3891(4) 0.2549(4) 0.0332(15) Uani 1 1 d . . . . .
N6 N 0.1965(5) 0.4097(4) 0.2949(4) 0.0312(15) Uani 1 1 d . . . . .
N7 N 0.2045(5) 0.4950(4) 0.2809(4) 0.0306(15) Uani 1 1 d . . . . .
N8 N 0.1363(5) 0.2475(4) 0.2488(4) 0.0284(14) Uani 1 1 d . . . . .
N9 N 0.2462(5) 0.2872(4) 0.1182(4) 0.0287(14) Uani 1 1 d . . . . .
N10 N 0.2815(5) 0.3066(4) 0.0484(4) 0.0313(15) Uani 1 1 d . . . . .
N11 N 0.2057(5) 0.3190(4) 0.0042(4) 0.0319(15) Uani 1 1 d . . . . .
N12 N 0.2388(5) 0.2066(4) 0.3783(4) 0.0344(16) Uani 1 1 d . . . . .
N13 N 0.2738(5) 0.1879(4) 0.4468(4) 0.0332(15) Uani 1 1 d . . . . .
N14 N 0.1945(5) 0.1773(4) 0.4928(4) 0.0321(15) Uani 1 1 d . . . . .
N15 N 0.4204(4) 0.1127(4) 0.3324(4) 0.0286(14) Uani 1 1 d . . . . .
N16 N 0.2714(5) 0.1000(4) 0.2454(4) 0.0306(15) Uani 1 1 d . . . . .
N17 N 0.2007(5) 0.0808(4) 0.2101(4) 0.0335(15) Uani 1 1 d . . . . .
N18 N 0.2039(5) -0.0051(4) 0.2259(4) 0.0302(14) Uani 1 1 d . . . . .
N19 N 0.4479(5) 0.2751(4) 0.3325(4) 0.0350(16) Uani 1 1 d . . . . .
N20 N 0.4692(5) 0.3457(4) 0.3480(4) 0.0351(16) Uani 1 1 d . . . . .
N21 N 0.5347(5) 0.3260(5) 0.4008(4) 0.0372(16) Uani 1 1 d . . . . .
C1 C 0.5772(6) 0.2444(5) 0.0780(5) 0.0344(18) Uani 1 1 d . . . . .
H1 H 0.6243 0.2743 0.0414 0.041 Uiso 1 1 calc R . . . .
C2 C 0.5152(6) 0.2764(5) 0.1204(5) 0.0333(18) Uani 1 1 d . . . . .
C3 C 0.4995(6) 0.3652(5) 0.1219(5) 0.0331(18) Uani 1 1 d . . . . .
C4 C 0.5595(7) 0.4317(6) 0.0821(5) 0.041(2) Uani 1 1 d . . . . .
H4 H 0.6116 0.4223 0.0510 0.050 Uiso 1 1 calc R . . . .
C5 C 0.5418(7) 0.5116(6) 0.0887(6) 0.047(2) Uani 1 1 d . . . . .
H5 H 0.5835 0.5579 0.0635 0.056 Uiso 1 1 calc R . . . .
C6 C 0.4626(7) 0.5249(6) 0.1325(5) 0.042(2) Uani 1 1 d . . . . .
H6 H 0.4482 0.5802 0.1362 0.050 Uiso 1 1 calc R . . . .
C7 C 0.4058(6) 0.4549(5) 0.1703(4) 0.0313(17) Uani 1 1 d . . . . .
C8 C 0.3209(6) 0.4616(5) 0.2174(5) 0.0281(17) Uani 1 1 d . . . . .
C9 C 0.2796(6) 0.5291(5) 0.2343(5) 0.0343(18) Uani 1 1 d . . . . .
H9 H 0.2994 0.5873 0.2171 0.041 Uiso 1 1 calc R . . . .
C10 C 0.5975(6) 0.0937(5) 0.0727(5) 0.0354(18) Uani 1 1 d . . . . .
C11 C 0.6782(7) 0.1105(6) 0.0259(5) 0.043(2) Uani 1 1 d . . . . .
H11 H 0.7092 0.1644 0.0148 0.051 Uiso 1 1 calc R . . . .
C12 C 0.7157(7) 0.0500(6) -0.0055(5) 0.042(2) Uani 1 1 d . . . . .
H12 H 0.7726 0.0623 -0.0371 0.050 Uiso 1 1 calc R . . . .
C13 C 0.6694(6) -0.0288(5) 0.0094(4) 0.0339(18) Uani 1 1 d . . . . .
C14 C 0.5890(8) -0.0455(6) 0.0595(6) 0.049(2) Uani 1 1 d . . . . .
H14 H 0.5578 -0.0994 0.0719 0.059 Uiso 1 1 calc R . . . .
C15 C 0.5542(7) 0.0143(6) 0.0912(6) 0.046(2) Uani 1 1 d . . . . .
H15 H 0.5004 0.0011 0.1258 0.055 Uiso 1 1 calc R . . . .
C16 C 0.7045(8) -0.0940(6) -0.0267(6) 0.050(2) Uani 1 1 d . . . . .
H16A H 0.7369 -0.1421 0.0107 0.075 Uiso 1 1 calc GR . . . .
H16B H 0.7507 -0.0672 -0.0679 0.075 Uiso 1 1 calc GR . . . .
H16C H 0.6486 -0.1153 -0.0465 0.075 Uiso 1 1 calc GR . . . .
C17 C 0.1367(6) 0.5368(5) 0.3193(5) 0.0320(18) Uani 1 1 d . . . . .
C18 C 0.0564(8) 0.4951(6) 0.3568(6) 0.049(2) Uani 1 1 d . . . . .
H18 H 0.0416 0.4393 0.3556 0.059 Uiso 1 1 calc R . . . .
C19 C -0.0031(8) 0.5349(7) 0.3966(6) 0.053(3) Uani 1 1 d . . . . .
H19 H -0.0603 0.5065 0.4212 0.064 Uiso 1 1 calc R . . . .
C20 C 0.0173(7) 0.6143(6) 0.4020(5) 0.043(2) Uani 1 1 d . . . . .
C21 C 0.0987(8) 0.6554(6) 0.3635(6) 0.048(2) Uani 1 1 d . . . . .
H21 H 0.1133 0.7111 0.3649 0.057 Uiso 1 1 calc R . . . .
C22 C 0.1601(7) 0.6173(6) 0.3223(5) 0.040(2) Uani 1 1 d . . . . .
H22 H 0.2168 0.6458 0.2969 0.048 Uiso 1 1 calc R . . . .
C23 C -0.0450(8) 0.6577(8) 0.4467(7) 0.059(3) Uani 1 1 d . . . . .
H23A H -0.0032 0.6882 0.4708 0.089 Uiso 1 1 calc GR . . . .
H23B H -0.0827 0.6145 0.4852 0.089 Uiso 1 1 calc GR . . . .
H23C H -0.0899 0.6989 0.4131 0.089 Uiso 1 1 calc GR . . . .
C24 C 0.1210(6) 0.3034(5) 0.0437(5) 0.0342(18) Uani 1 1 d . . . . .
H24 H 0.0568 0.3046 0.0254 0.041 Uiso 1 1 calc R . . . .
C25 C 0.1487(6) 0.2855(5) 0.1156(4) 0.0303(18) Uani 1 1 d . . . . .
C26 C 0.0869(6) 0.2653(5) 0.1853(5) 0.0362(19) Uani 1 1 d . . . . .
C27 C -0.0128(7) 0.2668(7) 0.1826(5) 0.049(2) Uani 1 1 d . . . . .
H27 H -0.0448 0.2807 0.1360 0.058 Uiso 1 1 calc R . . . .
C28 C -0.0661(7) 0.2474(7) 0.2495(6) 0.051(3) Uani 1 1 d . . . . .
H28 H -0.1354 0.2467 0.2494 0.062 Uiso 1 1 calc R . . . .
C29 C -0.0182(7) 0.2292(7) 0.3156(6) 0.049(2) Uani 1 1 d . . . . .
H29 H -0.0536 0.2167 0.3620 0.059 Uiso 1 1 calc R . . . .
C30 C 0.0837(6) 0.2292(5) 0.3138(5) 0.0371(19) Uani 1 1 d . . . . .
C31 C 0.1402(6) 0.2088(5) 0.3808(5) 0.0304(18) Uani 1 1 d . . . . .
C32 C 0.1108(7) 0.1909(5) 0.4553(5) 0.0338(19) Uani 1 1 d . . . . .
H32 H 0.0460 0.1887 0.4752 0.041 Uiso 1 1 calc R . . . .
C33 C 0.2157(6) 0.3382(5) -0.0756(4) 0.0323(18) Uani 1 1 d . . . . .
C34 C 0.1367(7) 0.3740(5) -0.1211(5) 0.039(2) Uani 1 1 d . . . . .
H34 H 0.0792 0.3917 -0.1002 0.046 Uiso 1 1 calc R . . . .
C35 C 0.1424(8) 0.3833(6) -0.1952(5) 0.044(2) Uani 1 1 d . . . . .
H35 H 0.0879 0.4070 -0.2256 0.052 Uiso 1 1 calc R . . . .
C36 C 0.2265(7) 0.3591(6) -0.2283(5) 0.045(2) Uani 1 1 d . . . . .
C37 C 0.3043(8) 0.3278(7) -0.1845(5) 0.048(2) Uani 1 1 d . . . . .
H37 H 0.3625 0.3131 -0.2067 0.058 Uiso 1 1 calc R . . . .
C38 C 0.3019(7) 0.3163(6) -0.1076(5) 0.040(2) Uani 1 1 d . . . . .
H38 H 0.3574 0.2942 -0.0778 0.048 Uiso 1 1 calc R . . . .
C39 C 0.2290(10) 0.3674(9) -0.3119(6) 0.071(3) Uani 1 1 d . . . . .
H39A H 0.1709 0.3407 -0.3235 0.107 Uiso 1 1 calc GR . . . .
H39B H 0.2879 0.3385 -0.3234 0.107 Uiso 1 1 calc GR . . . .
H39C H 0.2298 0.4284 -0.3421 0.107 Uiso 1 1 calc GR . . . .
C40 C 0.2056(6) 0.1573(5) 0.5724(5) 0.0356(19) Uani 1 1 d . . . . .
C41 C 0.1285(7) 0.1182(6) 0.6197(5) 0.047(2) Uani 1 1 d . . . . .
H41 H 0.0708 0.1029 0.6004 0.057 Uiso 1 1 calc R . . . .
C42 C 0.1387(8) 0.1022(7) 0.6961(6) 0.055(3) Uani 1 1 d . . . . .
H42 H 0.0870 0.0748 0.7293 0.066 Uiso 1 1 calc R . . . .
C43 C 0.2194(8) 0.1241(8) 0.7255(6) 0.056(3) Uani 1 1 d . . . . .
C44 C 0.2971(8) 0.1613(7) 0.6767(6) 0.049(2) Uani 1 1 d . . . . .
H44 H 0.3559 0.1737 0.6965 0.059 Uiso 1 1 calc R . . . .
C45 C 0.2894(7) 0.1797(5) 0.6014(5) 0.040(2) Uani 1 1 d . . . . .
H45 H 0.3411 0.2078 0.5686 0.047 Uiso 1 1 calc R . . . .
C46 C 0.2288(11) 0.1083(11) 0.8086(6) 0.085(4) Uani 1 1 d . . . . .
H46A H 0.1867 0.1491 0.8239 0.127 Uiso 1 1 calc GR . . . .
H46B H 0.2969 0.1159 0.8196 0.127 Uiso 1 1 calc GR . . . .
H46C H 0.2090 0.0495 0.8364 0.127 Uiso 1 1 calc GR . . . .
C47 C 0.2782(6) -0.0409(5) 0.2712(5) 0.0307(17) Uani 1 1 d . . . . .
H47 H 0.2964 -0.1000 0.2900 0.037 Uiso 1 1 calc R . . . .
C48 C 0.3219(6) 0.0268(5) 0.2843(5) 0.0326(18) Uani 1 1 d . . . . .
C49 C 0.4043(6) 0.0328(5) 0.3288(5) 0.0354(19) Uani 1 1 d . . . . .
C50 C 0.4622(7) -0.0375(6) 0.3671(5) 0.039(2) Uani 1 1 d . . . . .
H50 H 0.4502 -0.0928 0.3637 0.047 Uiso 1 1 calc R . . . .
C51 C 0.5363(6) -0.0261(5) 0.4098(6) 0.042(2) Uani 1 1 d . . . . .
H51 H 0.5766 -0.0737 0.4357 0.050 Uiso 1 1 calc R . . . .
C52 C 0.5533(7) 0.0541(6) 0.4158(6) 0.047(2) Uani 1 1 d . . . . .
H52 H 0.6040 0.0629 0.4459 0.056 Uiso 1 1 calc R . . . .
C53 C 0.4917(6) 0.1222(5) 0.3750(5) 0.0315(17) Uani 1 1 d . . . . .
C54 C 0.5029(6) 0.2088(5) 0.3788(5) 0.0327(18) Uani 1 1 d . . . . .
C55 C 0.5575(7) 0.2405(5) 0.4228(5) 0.0353(19) Uani 1 1 d . . . . .
H55 H 0.6017 0.2099 0.4605 0.042 Uiso 1 1 calc R . . . .
C56 C 0.1380(6) -0.0453(5) 0.1898(4) 0.0326(18) Uani 1 1 d . . . . .
C57 C 0.1461(7) -0.1320(6) 0.2005(6) 0.044(2) Uani 1 1 d . . . . .
H57 H 0.1917 -0.1665 0.2351 0.053 Uiso 1 1 calc R . . . .
C58 C 0.0885(7) -0.1683(6) 0.1613(6) 0.046(2) Uani 1 1 d . . . . .
H58 H 0.0952 -0.2281 0.1685 0.055 Uiso 1 1 calc R . . . .
C59 C 0.0199(7) -0.1196(6) 0.1108(5) 0.041(2) Uani 1 1 d . . . . .
C60 C 0.0087(7) -0.0359(6) 0.1053(6) 0.044(2) Uani 1 1 d . . . . .
H60 H -0.0410 -0.0027 0.0741 0.053 Uiso 1 1 calc R . . . .
C61 C 0.0677(7) 0.0041(5) 0.1437(5) 0.037(2) Uani 1 1 d . . . . .
H61 H 0.0593 0.0634 0.1380 0.045 Uiso 1 1 calc R . . . .
C62 C -0.0389(9) -0.1596(6) 0.0656(6) 0.057(3) Uani 1 1 d . . . . .
H62A H -0.0853 -0.1170 0.0354 0.085 Uiso 1 1 calc GR . . . .
H62B H -0.0747 -0.2084 0.0993 0.085 Uiso 1 1 calc GR . . . .
H62C H 0.0049 -0.1798 0.0323 0.085 Uiso 1 1 calc GR . . . .
C63 C 0.5728(7) 0.3900(5) 0.4299(5) 0.0375(19) Uani 1 1 d . . . . .
C64 C 0.6288(7) 0.3652(6) 0.4928(6) 0.046(2) Uani 1 1 d . . . . .
H64 H 0.6424 0.3060 0.5178 0.055 Uiso 1 1 calc R . . . .
C65 C 0.6650(8) 0.4273(6) 0.5193(5) 0.049(3) Uani 1 1 d . . . . .
H65 H 0.7065 0.4106 0.5613 0.059 Uiso 1 1 calc R . . . .
C66 C 0.6419(7) 0.5135(6) 0.4857(5) 0.044(2) Uani 1 1 d . . . . .
C67 C 0.5831(7) 0.5361(6) 0.4244(5) 0.044(2) Uani 1 1 d . . . . .
H67 H 0.5663 0.5950 0.4013 0.053 Uiso 1 1 calc R . . . .
C68 C 0.5471(7) 0.4752(6) 0.3950(5) 0.044(2) Uani 1 1 d . . . . .
H68 H 0.5064 0.4916 0.3525 0.053 Uiso 1 1 calc R . . . .
C69 C 0.6821(8) 0.5806(7) 0.5155(6) 0.051(2) Uani 1 1 d . . . . .
H69A H 0.6541 0.5733 0.5656 0.077 Uiso 1 1 calc GR . . . .
H69B H 0.6651 0.6380 0.4817 0.077 Uiso 1 1 calc GR . . . .
H69C H 0.7534 0.5741 0.5184 0.077 Uiso 1 1 calc GR . . . .
S2A S 0.16452(19) 0.64167(16) 0.04947(16) 0.0367(6) Uani 0.85 1 d D . P A 1
S2B S 0.1878(10) 0.6481(5) 0.0026(9) 0.0367(6) Uani 0.15 1 d D . P A 2
F4B F 0.247(5) 0.489(3) 0.027(4) 0.095(4) Uani 0.15 1 d . . P A 2
F5B F 0.096(5) 0.514(4) -0.010(5) 0.102(4) Uani 0.15 1 d . . P A 2
F6A F 0.1694(9) 0.5399(7) -0.0316(6) 0.099(3) Uani 0.85 1 d . . P A 1
O4 O 0.2658(5) 0.6546(4) 0.0436(4) 0.0507(16) Uani 1 1 d . . . . .
O5A O 0.1264(6) 0.6278(5) 0.1250(4) 0.0493(18) Uani 0.85 1 d . . P A 1
O5B O 0.212(3) 0.664(3) -0.073(2) 0.0493(18) Uani 0.15 1 d . . P A 2
O6 O 0.1028(6) 0.6957(5) -0.0035(5) 0.068(2) Uani 1 1 d . . . . .
C71 C 0.1523(9) 0.5391(4) 0.0382(6) 0.059(3) Uani 1 1 d D . . . .
S1 S 0.42134(17) 0.72836(15) 0.27436(16) 0.0466(6) Uani 1 1 d . U . . .
F1 F 0.3931(5) 0.8655(4) 0.1573(4) 0.0657(17) Uani 1 1 d . . . . .
F2 F 0.3174(4) 0.7531(4) 0.1552(3) 0.0545(14) Uani 1 1 d . . . . .
F3 F 0.4718(5) 0.7618(4) 0.1311(4) 0.0709(18) Uani 1 1 d . . . . .
O1 O 0.4219(5) 0.6386(4) 0.2819(4) 0.0569(19) Uani 1 1 d . . . . .
O2 O 0.3371(5) 0.7559(4) 0.3101(4) 0.0490(16) Uani 1 1 d . . . . .
O3 O 0.5123(6) 0.7609(6) 0.2850(6) 0.079(3) Uani 1 1 d . . . . .
C70 C 0.4001(7) 0.7778(6) 0.1770(6) 0.0449(19) Uani 1 1 d . U . . .
S3A S 0.8075(2) 0.1530(2) 0.5055(2) 0.0387(7) Uani 0.75 1 d D . P B 1
S3B S 0.8263(9) 0.1453(7) 0.5411(6) 0.0387(7) Uani 0.25 1 d D . P B 2
F7A F 0.8674(7) 0.0060(6) 0.5974(6) 0.075(2) Uani 0.75 1 d . . P B 1
F8B F 0.7561(7) -0.0058(6) 0.5240(7) 0.069(3) Uani 0.75 1 d . . P B 1
F9B F 0.9033(9) 0.0254(9) 0.4779(6) 0.062(3) Uani 0.75 1 d . . P B 1
O7 O 0.7248(4) 0.1568(4) 0.5525(3) 0.0404(14) Uani 1 1 d . . . . .
O8A O 0.7836(7) 0.1769(7) 0.4259(5) 0.060(2) Uani 0.75 1 d . . P B 1
O8B O 0.875(2) 0.115(2) 0.6071(15) 0.060(2) Uani 0.25 1 d . . P B 2
O9B O 0.874(3) 0.211(3) 0.488(3) 0.059(3) Uani 0.25 1 d . . P B 2
C72B C 0.831(3) 0.0667(18) 0.4948(18) 0.038(3) Uani 0.25 1 d D . P B 2
F7B F 0.783(2) 0.0820(18) 0.4321(17) 0.075(2) Uani 0.25 1 d . . P B 2
F6B F 0.126(5) 0.498(4) 0.108(3) 0.099(3) Uani 0.15 1 d . . P A 2
F5A F 0.0596(8) 0.5112(7) 0.0529(8) 0.102(4) Uani 0.85 1 d . . P A 1
F4A F 0.2092(8) 0.4791(5) 0.0802(7) 0.095(4) Uani 0.85 1 d . . P A 1
F8A F 0.782(3) -0.007(2) 0.557(2) 0.069(3) Uani 0.25 1 d . . P B 2
F9A F 0.916(4) 0.026(3) 0.505(2) 0.062(3) Uani 0.25 1 d . . P B 2
O9A O 0.8986(8) 0.1874(8) 0.5183(8) 0.059(3) Uani 0.75 1 d . . P B 1
C72A C 0.8361(10) 0.0416(3) 0.5284(7) 0.038(3) Uani 0.75 1 d D . P B 1

loop_
_atom_site_aniso_label
_atom_site_aniso_U_11
_atom_site_aniso_U_22
_atom_site_aniso_U_33
_atom_site_aniso_U_23
_atom_site_aniso_U_13
_atom_site_aniso_U_12
Eu1 0.0330(2) 0.01952(19) 0.0247(2) -0.00158(14) 0.00410(15) 0.00118(14)
N1 0.037(4) 0.024(3) 0.023(3) -0.005(3) 0.002(3) 0.000(3)
N2 0.034(4) 0.029(4) 0.034(4) -0.006(3) 0.000(3) -0.005(3)
N3 0.041(4) 0.029(4) 0.034(4) -0.010(3) 0.015(3) -0.002(3)
N4 0.037(4) 0.027(3) 0.031(3) -0.006(3) 0.013(3) -0.004(3)
N5 0.042(4) 0.026(3) 0.029(3) -0.005(3) 0.004(3) -0.001(3)
N6 0.044(4) 0.019(3) 0.028(3) -0.004(3) 0.004(3) 0.008(3)
N7 0.041(4) 0.019(3) 0.032(3) -0.009(3) 0.000(3) 0.004(3)
N8 0.028(3) 0.026(3) 0.028(3) -0.005(3) 0.010(3) -0.001(3)
N9 0.035(4) 0.019(3) 0.028(3) -0.003(3) 0.000(3) 0.006(3)
N10 0.038(4) 0.026(3) 0.025(3) -0.001(3) 0.005(3) 0.001(3)
N11 0.035(4) 0.025(3) 0.033(4) -0.005(3) 0.001(3) -0.001(3)
N12 0.041(4) 0.019(3) 0.034(4) 0.003(3) 0.006(3) 0.002(3)
N13 0.039(4) 0.028(3) 0.028(3) -0.002(3) 0.006(3) 0.004(3)
N14 0.040(4) 0.028(3) 0.022(3) 0.001(3) 0.002(3) 0.006(3)
N15 0.024(3) 0.031(3) 0.028(3) -0.007(3) 0.005(3) 0.003(3)
N16 0.036(4) 0.023(3) 0.026(3) 0.001(3) 0.009(3) -0.002(3)
N17 0.034(4) 0.023(3) 0.039(4) -0.004(3) -0.001(3) 0.002(3)
N18 0.043(4) 0.020(3) 0.022(3) 0.002(3) 0.006(3) -0.001(3)
N19 0.048(4) 0.020(3) 0.032(4) -0.001(3) -0.001(3) 0.007(3)
N20 0.039(4) 0.032(4) 0.036(4) -0.012(3) -0.012(3) 0.007(3)
N21 0.047(4) 0.033(4) 0.036(4) -0.017(3) -0.007(3) 0.009(3)
C1 0.041(4) 0.024(4) 0.037(4) -0.010(4) 0.019(4) -0.009(3)
C2 0.039(5) 0.028(4) 0.029(4) -0.003(4) 0.006(4) -0.006(4)
C3 0.036(4) 0.028(4) 0.031(4) -0.004(3) 0.004(4) -0.003(3)
C4 0.041(5) 0.040(5) 0.046(5) -0.018(4) 0.014(4) -0.006(4)
C5 0.047(5) 0.037(5) 0.052(6) -0.008(4) 0.021(5) -0.015(4)
C6 0.052(5) 0.026(4) 0.043(5) -0.007(4) 0.012(4) -0.005(4)
C7 0.038(4) 0.028(4) 0.026(4) -0.005(3) -0.002(4) -0.004(3)
C8 0.028(4) 0.026(4) 0.030(4) -0.009(3) -0.003(3) 0.004(3)
C9 0.043(5) 0.030(4) 0.029(4) -0.006(4) 0.008(4) -0.011(4)
C10 0.046(5) 0.027(4) 0.032(4) -0.009(4) 0.012(4) -0.002(4)
C11 0.054(5) 0.030(4) 0.041(5) -0.008(4) 0.031(4) -0.016(4)
C12 0.057(6) 0.030(5) 0.033(4) -0.004(4) 0.019(4) -0.009(4)
C13 0.047(5) 0.024(4) 0.024(4) 0.001(3) 0.005(4) -0.002(4)
C14 0.059(6) 0.031(5) 0.054(6) -0.012(4) 0.023(5) -0.008(4)
C15 0.047(5) 0.033(5) 0.051(5) -0.008(4) 0.034(5) -0.013(4)
C16 0.064(6) 0.034(5) 0.051(6) -0.014(5) 0.017(5) -0.007(4)
C17 0.035(4) 0.026(4) 0.032(4) -0.007(3) 0.004(4) 0.004(3)
C18 0.061(6) 0.035(5) 0.052(6) -0.016(5) 0.011(5) -0.002(4)
C19 0.064(6) 0.044(6) 0.058(6) -0.026(5) 0.024(5) -0.005(5)
C20 0.046(5) 0.042(5) 0.045(5) -0.019(4) 0.008(4) 0.004(4)
C21 0.061(6) 0.035(5) 0.050(5) -0.019(4) -0.008(5) 0.014(4)
C22 0.043(5) 0.035(5) 0.040(5) -0.010(4) 0.002(4) -0.003(4)
C23 0.059(6) 0.060(7) 0.063(7) -0.026(6) 0.008(6) 0.004(5)
C24 0.036(4) 0.030(4) 0.034(4) -0.007(4) 0.005(4) 0.001(3)
C25 0.042(5) 0.021(4) 0.023(4) 0.000(3) 0.003(4) 0.002(3)
C26 0.042(5) 0.030(4) 0.028(4) 0.002(4) 0.014(4) -0.008(4)
C27 0.042(5) 0.066(6) 0.030(4) -0.004(4) -0.004(4) 0.013(5)
C28 0.025(4) 0.072(7) 0.044(5) -0.001(5) -0.001(4) 0.001(4)
C29 0.036(5) 0.065(6) 0.040(5) -0.009(5) 0.014(4) -0.003(4)
C30 0.044(5) 0.028(4) 0.033(4) -0.003(4) 0.014(4) 0.001(4)
C31 0.034(4) 0.021(4) 0.033(4) -0.005(3) 0.004(4) 0.002(3)
C32 0.048(5) 0.019(4) 0.030(4) -0.003(3) 0.011(4) 0.006(3)
C33 0.046(5) 0.026(4) 0.021(4) -0.003(3) 0.006(4) -0.009(3)
C34 0.050(5) 0.028(4) 0.031(4) -0.001(4) 0.005(4) 0.006(4)
C35 0.058(6) 0.040(5) 0.025(4) -0.002(4) -0.001(4) 0.006(4)
C36 0.056(6) 0.041(5) 0.033(5) -0.004(4) 0.008(4) -0.005(4)
C37 0.057(6) 0.049(6) 0.035(5) -0.010(4) 0.007(5) 0.009(5)
C38 0.050(5) 0.031(4) 0.034(5) -0.002(4) 0.011(4) -0.003(4)
C39 0.088(9) 0.086(9) 0.042(6) -0.025(6) 0.013(6) 0.016(7)
C40 0.043(5) 0.028(4) 0.026(4) 0.004(3) 0.006(4) 0.003(4)
C41 0.045(5) 0.050(6) 0.039(5) -0.003(4) 0.000(4) -0.007(4)
C42 0.061(6) 0.065(7) 0.034(5) -0.006(5) 0.008(5) -0.018(5)
C43 0.059(6) 0.064(7) 0.038(5) -0.008(5) -0.002(5) -0.006(5)
C44 0.054(6) 0.048(6) 0.041(5) -0.008(5) -0.011(5) 0.001(5)
C45 0.046(5) 0.027(4) 0.042(5) -0.007(4) 0.009(4) 0.001(4)
C46 0.088(9) 0.130(13) 0.038(6) -0.026(7) -0.001(6) -0.032(9)
C47 0.033(4) 0.026(4) 0.032(4) -0.008(3) 0.004(4) -0.001(3)
C48 0.043(5) 0.022(4) 0.027(4) -0.001(3) 0.007(4) 0.003(3)
C49 0.046(5) 0.029(4) 0.030(4) -0.009(4) 0.008(4) 0.004(4)
C50 0.046(5) 0.029(4) 0.041(5) -0.010(4) -0.001(4) 0.008(4)
C51 0.032(4) 0.027(4) 0.061(6) -0.006(4) -0.010(4) 0.012(3)
C52 0.041(5) 0.046(5) 0.053(6) -0.016(5) -0.011(5) 0.016(4)
C53 0.032(4) 0.026(4) 0.033(4) -0.006(3) 0.007(4) 0.002(3)
C54 0.029(4) 0.033(4) 0.030(4) -0.002(4) 0.004(4) 0.007(3)
C55 0.047(5) 0.026(4) 0.027(4) -0.001(3) -0.006(4) 0.008(4)
C56 0.045(5) 0.020(4) 0.026(4) 0.000(3) 0.007(4) -0.003(3)
C57 0.048(5) 0.036(5) 0.047(5) -0.011(4) -0.002(5) -0.002(4)
C58 0.052(5) 0.035(5) 0.050(5) -0.013(4) -0.005(5) -0.002(4)
C59 0.056(5) 0.034(5) 0.031(4) -0.006(4) -0.001(4) 0.004(4)
C60 0.042(5) 0.040(5) 0.046(5) -0.007(4) -0.010(4) 0.001(4)
C61 0.052(5) 0.025(4) 0.034(4) -0.006(4) -0.008(4) -0.003(4)
C62 0.077(7) 0.035(5) 0.058(6) -0.013(5) -0.021(6) 0.007(5)
C63 0.048(5) 0.029(4) 0.033(4) -0.006(4) -0.006(4) 0.005(4)
C64 0.063(6) 0.029(5) 0.045(5) -0.011(4) -0.012(5) 0.014(4)
C65 0.080(7) 0.032(5) 0.036(5) -0.010(4) -0.024(5) 0.016(5)
C66 0.057(6) 0.035(5) 0.041(5) -0.015(4) 0.007(5) -0.001(4)
C67 0.054(6) 0.027(4) 0.046(5) -0.003(4) -0.013(5) 0.000(4)
C68 0.058(6) 0.032(5) 0.039(5) -0.006(4) -0.011(5) 0.003(4)
C69 0.052(6) 0.051(6) 0.056(6) -0.025(5) -0.007(5) -0.006(5)
S2A 0.0374(13) 0.0325(12) 0.0370(14) -0.0068(12) -0.0028(12) 0.0026(10)
S2B 0.0374(13) 0.0325(12) 0.0370(14) -0.0068(12) -0.0028(12) 0.0026(10)
F4B 0.128(9) 0.036(4) 0.132(9) -0.040(6) -0.071(8) 0.025(5)
F5B 0.085(7) 0.085(6) 0.159(11) -0.065(7) -0.037(7) -0.008(5)
F6A 0.129(9) 0.101(7) 0.088(7) -0.061(6) -0.041(7) 0.047(7)
O4 0.045(4) 0.043(4) 0.055(4) -0.003(3) 0.004(3) -0.006(3)
O5A 0.048(4) 0.052(5) 0.043(4) -0.009(4) 0.007(4) 0.004(4)
O5B 0.048(4) 0.052(5) 0.043(4) -0.009(4) 0.007(4) 0.004(4)
O6 0.065(5) 0.074(5) 0.070(5) -0.031(5) -0.014(4) 0.017(4)
C71 0.064(7) 0.060(7) 0.058(7) -0.027(6) -0.008(6) -0.002(6)
S1 0.0419(12) 0.0413(13) 0.0619(15) -0.0234(12) -0.0117(12) 0.0050(10)
F1 0.080(4) 0.032(3) 0.076(4) -0.006(3) 0.023(4) -0.010(3)
F2 0.063(4) 0.046(3) 0.049(3) -0.008(3) 0.002(3) -0.002(3)
F3 0.080(4) 0.055(4) 0.071(4) -0.012(3) 0.031(4) -0.003(3)
O1 0.063(4) 0.043(4) 0.067(5) -0.020(4) -0.022(4) 0.009(3)
O2 0.050(4) 0.041(4) 0.056(4) -0.016(3) -0.004(3) 0.007(3)
O3 0.053(5) 0.086(6) 0.111(7) -0.048(6) -0.017(5) 0.000(4)
C70 0.044(5) 0.032(5) 0.054(2) -0.009(4) 0.020(4) -0.005(4)
S3A 0.0349(17) 0.0351(14) 0.042(2) -0.0064(17) 0.0054(16) -0.0014(12)
S3B 0.0349(17) 0.0351(14) 0.042(2) -0.0064(17) 0.0054(16) -0.0014(12)
F7A 0.076(6) 0.065(5) 0.072(6) -0.009(5) 0.002(5) 0.019(4)
F8B 0.060(6) 0.049(4) 0.114(10) -0.047(6) -0.012(5) 0.000(4)
F9B 0.063(6) 0.080(5) 0.058(8) -0.046(7) -0.003(6) 0.022(4)
O7 0.035(3) 0.037(3) 0.039(3) 0.000(3) 0.013(3) 0.002(3)
O8A 0.048(5) 0.075(6) 0.036(4) 0.009(4) 0.005(4) 0.006(4)
O8B 0.048(5) 0.075(6) 0.036(4) 0.009(4) 0.005(4) 0.006(4)
O9B 0.040(7) 0.050(8) 0.090(11) -0.026(7) 0.007(6) -0.004(5)
C72B 0.032(5) 0.046(7) 0.028(7) -0.002(6) -0.005(7) 0.008(6)
F7B 0.076(6) 0.065(5) 0.072(6) -0.009(5) 0.002(5) 0.019(4)
F6B 0.129(9) 0.101(7) 0.088(7) -0.061(6) -0.041(7) 0.047(7)
F5A 0.085(7) 0.085(6) 0.159(11) -0.065(7) -0.037(7) -0.008(5)
F4A 0.128(9) 0.036(4) 0.132(9) -0.040(6) -0.071(8) 0.025(5)
F8A 0.060(6) 0.049(4) 0.114(10) -0.047(6) -0.012(5) 0.000(4)
F9A 0.063(6) 0.080(5) 0.058(8) -0.046(7) -0.003(6) 0.022(4)
O9A 0.040(7) 0.050(8) 0.090(11) -0.026(7) 0.007(6) -0.004(5)
C72A 0.032(5) 0.046(7) 0.028(7) -0.002(6) -0.005(7) 0.008(6)

loop_
_atom_type_symbol
_atom_type_description
_atom_type_scat_dispersion_real
_atom_type_scat_dispersion_imag
_atom_type_scat_source
C C 0.0033 0.0016 'International Tables Vol C Tables 4.2.6.8 and 6.1.1.4'
H H 0.0000 0.0000 'International Tables Vol C Tables 4.2.6.8 and 6.1.1.4'
Eu Eu -0.1578 3.6682 'International Tables Vol C Tables 4.2.6.8 and 6.1.1.4'
F F 0.0171 0.0103 'International Tables Vol C Tables 4.2.6.8 and 6.1.1.4'
N N 0.0061 0.0033 'International Tables Vol C Tables 4.2.6.8 and 6.1.1.4'
O O 0.0106 0.0060 'International Tables Vol C Tables 4.2.6.8 and 6.1.1.4'
S S 0.1246 0.1234 'International Tables Vol C Tables 4.2.6.8 and 6.1.1.4'

loop_
_geom_angle_atom_site_label_1
_geom_angle_atom_site_label_2
_geom_angle_atom_site_label_3
_geom_angle
N2 Eu1 N1 64.0(2)
N2 Eu1 N8 135.3(2)
N2 Eu1 N9 76.7(2)
N2 Eu1 N12 148.2(2)
N2 Eu1 N15 73.4(2)
N5 Eu1 N1 64.2(2)
N5 Eu1 N2 128.1(2)
N5 Eu1 N8 73.0(2)
N5 Eu1 N9 87.5(2)
N5 Eu1 N12 77.4(2)
N5 Eu1 N15 136.9(2)
N5 Eu1 N16 145.8(2)
N5 Eu1 N19 77.5(2)
N8 Eu1 N1 121.2(2)
N8 Eu1 N9 64.3(2)
N8 Eu1 N15 120.8(2)
N9 Eu1 N1 75.1(2)
N9 Eu1 N15 135.6(2)
N12 Eu1 N1 134.6(2)
N12 Eu1 N8 64.1(2)
N12 Eu1 N9 128.4(2)
N12 Eu1 N15 74.8(2)
N15 Eu1 N1 117.9(2)
N16 Eu1 N1 138.8(2)
N16 Eu1 N2 79.3(2)
N16 Eu1 N8 72.8(2)
N16 Eu1 N9 79.0(2)
N16 Eu1 N12 86.6(2)
N16 Eu1 N15 63.7(2)
N19 Eu1 N1 73.7(2)
N19 Eu1 N2 91.1(2)
N19 Eu1 N8 133.6(2)
N19 Eu1 N9 148.7(2)
N19 Eu1 N12 75.1(2)
N19 Eu1 N15 64.0(2)
N19 Eu1 N16 127.5(2)
C3 N1 Eu1 121.3(5)
C3 N1 C7 118.0(7)
C7 N1 Eu1 120.4(5)
N3 N2 Eu1 131.0(5)
N3 N2 C2 109.1(7)
C2 N2 Eu1 119.8(5)
N2 N3 N4 106.0(6)
N3 N4 C1 112.1(6)
N3 N4 C10 119.5(6)
C1 N4 C10 128.4(7)
N6 N5 Eu1 130.0(5)
N6 N5 C8 109.4(6)
C8 N5 Eu1 120.5(5)
N5 N6 N7 104.6(6)
N6 N7 C17 117.9(7)
C9 N7 N6 113.2(6)
C9 N7 C17 128.8(7)
C26 N8 Eu1 121.7(5)
C26 N8 C30 117.4(7)
C30 N8 Eu1 120.9(5)
N10 N9 Eu1 134.1(5)
N10 N9 C25 107.8(6)
C25 N9 Eu1 117.9(5)
N11 N10 N9 106.8(6)
N10 N11 C24 111.8(7)
N10 N11 C33 122.7(7)
C24 N11 C33 125.2(7)
N13 N12 Eu1 131.7(5)
N13 N12 C31 110.5(7)
C31 N12 Eu1 117.7(5)
N12 N13 N14 105.2(6)
N13 N14 C40 120.3(7)
C32 N14 N13 112.4(6)
C32 N14 C40 127.3(7)
C49 N15 Eu1 120.6(5)
C53 N15 Eu1 120.7(5)
C53 N15 C49 118.4(6)
N17 N16 Eu1 129.8(5)
N17 N16 C48 109.9(6)
C48 N16 Eu1 120.3(5)
N16 N17 N18 106.8(6)
N17 N18 C56 119.7(6)
C47 N18 N17 111.4(6)
C47 N18 C56 128.6(6)
N20 N19 Eu1 132.4(5)
N20 N19 C54 107.2(6)
C54 N19 Eu1 120.2(5)
N21 N20 N19 108.7(6)
N20 N21 C55 110.9(7)
N20 N21 C63 121.7(7)
C55 N21 C63 127.3(7)
N4 C1 H1 128.2
C2 C1 N4 103.6(7)
C2 C1 H1 128.2
N2 C2 C3 120.0(7)
C1 C2 N2 109.2(7)
C1 C2 C3 130.8(8)
N1 C3 C2 114.8(7)
N1 C3 C4 123.1(8)
C4 C3 C2 122.1(8)
C3 C4 H4 120.9
C5 C4 C3 118.2(8)
C5 C4 H4 120.9
C4 C5 H5 120.0
C4 C5 C6 120.1(8)
C6 C5 H5 120.0
C5 C6 H6 121.0
C7 C6 C5 118.0(8)
C7 C6 H6 121.0
N1 C7 C6 122.5(8)
N1 C7 C8 114.9(7)
C6 C7 C8 122.6(8)
N5 C8 C7 119.5(7)
C9 C8 N5 108.4(7)
C9 C8 C7 132.1(8)
N7 C9 C8 104.3(7)
N7 C9 H9 127.8
C8 C9 H9 127.8
C11 C10 N4 120.1(8)
C11 C10 C15 119.6(8)
C15 C10 N4 120.3(8)
C10 C11 H11 119.4
C10 C11 C12 121.2(8)
C12 C11 H11 119.4
C11 C12 H12 120.1
C11 C12 C13 119.8(8)
C13 C12 H12 120.1
C12 C13 C14 117.7(8)
C12 C13 C16 121.5(8)
C14 C13 C16 120.8(8)
C13 C14 H14 119.2
C15 C14 C13 121.6(9)
C15 C14 H14 119.2
C10 C15 H15 120.0
C14 C15 C10 119.9(8)
C14 C15 H15 120.0
C13 C16 H16A 109.5
C13 C16 H16B 109.5
C13 C16 H16C 109.5
H16A C16 H16B 109.5
H16A C16 H16C 109.5
H16B C16 H16C 109.5
C18 C17 N7 120.8(7)
C18 C17 C22 120.8(8)
C22 C17 N7 118.2(8)
C17 C18 H18 120.5
C17 C18 C19 119.1(9)
C19 C18 H18 120.5
C18 C19 H19 118.8
C20 C19 C18 122.4(10)
C20 C19 H19 118.8
C19 C20 C21 117.5(8)
C19 C20 C23 123.3(10)
C21 C20 C23 119.2(9)
C20 C21 H21 119.2
C20 C21 C22 121.5(9)
C22 C21 H21 119.2
C17 C22 C21 118.6(9)
C17 C22 H22 120.7
C21 C22 H22 120.7
C20 C23 H23A 109.5
C20 C23 H23B 109.5
C20 C23 H23C 109.5
H23A C23 H23B 109.5
H23A C23 H23C 109.5
H23B C23 H23C 109.5
N11 C24 H24 128.2
N11 C24 C25 103.6(7)
C25 C24 H24 128.2
N9 C25 C24 109.9(7)
N9 C25 C26 121.1(7)
C24 C25 C26 129.0(8)
N8 C26 C25 114.9(7)
N8 C26 C27 123.8(8)
C27 C26 C25 121.3(8)
C26 C27 H27 120.8
C26 C27 C28 118.4(8)
C28 C27 H27 120.8
C27 C28 H28 120.2
C29 C28 C27 119.5(8)
C29 C28 H28 120.2
C28 C29 H29 120.6
C28 C29 C30 118.7(9)
C30 C29 H29 120.6
N8 C30 C29 122.1(8)
N8 C30 C31 115.4(7)
C29 C30 C31 122.5(8)
N12 C31 C30 121.9(8)
N12 C31 C32 107.5(8)
C32 C31 C30 130.6(8)
N14 C32 C31 104.4(7)
N14 C32 H32 127.8
C31 C32 H32 127.8
C34 C33 N11 119.7(8)
C34 C33 C38 119.8(8)
C38 C33 N11 120.5(8)
C33 C34 H34 120.2
C35 C34 C33 119.7(9)
C35 C34 H34 120.2
C34 C35 H35 119.1
C34 C35 C36 121.8(9)
C36 C35 H35 119.1
C35 C36 C39 120.4(9)
C37 C36 C35 118.3(9)
C37 C36 C39 121.3(9)
C36 C37 H37 118.9
C36 C37 C38 122.1(9)
C38 C37 H37 118.9
C33 C38 H38 120.9
C37 C38 C33 118.3(9)
C37 C38 H38 120.9
C36 C39 H39A 109.5
C36 C39 H39B 109.5
C36 C39 H39C 109.5
H39A C39 H39B 109.5
H39A C39 H39C 109.5
H39B C39 H39C 109.5
C41 C40 N14 118.2(8)
C41 C40 C45 120.6(8)
C45 C40 N14 121.2(8)
C40 C41 H41 121.2
C42 C41 C40 117.6(9)
C42 C41 H41 121.2
C41 C42 H42 118.6
C43 C42 C41 122.8(10)
C43 C42 H42 118.6
C42 C43 C44 118.4(9)
C42 C43 C46 122.3(11)
C44 C43 C46 119.3(10)
C43 C44 H44 119.6
C45 C44 C43 120.8(9)
C45 C44 H44 119.6
C40 C45 H45 120.1
C44 C45 C40 119.8(9)
C44 C45 H45 120.1
C43 C46 H46A 109.5
C43 C46 H46B 109.5
C43 C46 H46C 109.5
H46A C46 H46B 109.5
H46A C46 H46C 109.5
H46B C46 H46C 109.5
N18 C47 H47 127.7
N18 C47 C48 104.6(7)
C48 C47 H47 127.7
N16 C48 C49 119.6(7)
C47 C48 N16 107.3(7)
C47 C48 C49 133.1(7)
N15 C49 C48 115.1(7)
N15 C49 C50 121.5(8)
C50 C49 C48 123.4(8)
C49 C50 H50 120.4
C51 C50 C49 119.2(8)
C51 C50 H50 120.4
C50 C51 H51 119.7
C50 C51 C52 120.7(7)
C52 C51 H51 119.7
C51 C52 H52 121.6
C51 C52 C53 116.7(8)
C53 C52 H52 121.6
N15 C53 C52 123.5(8)
N15 C53 C54 115.8(7)
C52 C53 C54 120.7(8)
N19 C54 C53 118.8(7)
C55 C54 N19 108.6(7)
C55 C54 C53 132.5(7)
N21 C55 H55 127.7
C54 C55 N21 104.6(7)
C54 C55 H55 127.7
C57 C56 N18 120.2(7)
C57 C56 C61 120.4(8)
C61 C56 N18 119.3(7)
C56 C57 H57 120.1
C58 C57 C56 119.8(9)
C58 C57 H57 120.1
C57 C58 H58 119.2
C57 C58 C59 121.5(9)
C59 C58 H58 119.2
C58 C59 C62 120.7(8)
C60 C59 C58 117.4(8)
C60 C59 C62 121.9(8)
C59 C60 H60 118.7
C59 C60 C61 122.6(8)
C61 C60 H60 118.7
C56 C61 C60 118.0(8)
C56 C61 H61 121.0
C60 C61 H61 121.0
C59 C62 H62A 109.5
C59 C62 H62B 109.5
C59 C62 H62C 109.5
H62A C62 H62B 109.5
H62A C62 H62C 109.5
H62B C62 H62C 109.5
C64 C63 N21 120.0(7)
C64 C63 C68 121.7(8)
C68 C63 N21 118.2(8)
C63 C64 H64 120.5
C63 C64 C65 119.0(8)
C65 C64 H64 120.5
C64 C65 H65 119.4
C64 C65 C66 121.2(9)
C66 C65 H65 119.4
C65 C66 C69 120.4(9)
C67 C66 C65 118.4(9)
C67 C66 C69 121.2(9)
C66 C67 H67 119.0
C66 C67 C68 122.0(8)
C68 C67 H67 119.0
C63 C68 C67 117.6(8)
C63 C68 H68 121.2
C67 C68 H68 121.2
C66 C69 H69A 109.5
C66 C69 H69B 109.5
C66 C69 H69C 109.5
H69A C69 H69B 109.5
H69A C69 H69C 109.5
H69B C69 H69C 109.5
O4 S2A O5A 112.4(5)
O4 S2A C71 103.6(5)
O5A S2A C71 102.7(5)
O6 S2A O4 120.2(5)
O6 S2A O5A 111.1(5)
O6 S2A C71 104.6(5)
O4 S2B O5B 113(2)
O4 S2B O6 124.9(12)
O4 S2B C71 105.7(8)
O5B S2B C71 107(2)
O6 S2B O5B 100(2)
O6 S2B C71 105.6(8)
F4B C71 S2B 103(3)
F5B C71 S2B 114(3)
F5B C71 F4B 96(4)
F6A C71 S2A 113.1(8)
F6A C71 F5A 103.8(10)
F6B C71 S2B 126(2)
F6B C71 F4B 103(4)
F6B C71 F5B 110(5)
F5A C71 S2A 111.3(7)
F4A C71 S2A 114.6(7)
F4A C71 F6A 106.1(9)
F4A C71 F5A 107.2(10)
O1 S1 O2 113.8(5)
O1 S1 C70 102.3(4)
O2 S1 C70 103.2(4)
O3 S1 O1 115.2(5)
O3 S1 O2 116.0(5)
O3 S1 C70 103.9(6)
F1 C70 S1 112.5(7)
F2 C70 S1 113.1(6)
F2 C70 F1 105.6(8)
F2 C70 F3 105.5(8)
F3 C70 S1 114.0(7)
F3 C70 F1 105.3(7)
O7 S3A O8A 113.0(5)
O7 S3A O9A 118.7(6)
O7 S3A C72A 104.6(5)
O8A S3A C72A 102.4(6)
O9A S3A O8A 113.4(7)
O9A S3A C72A 102.2(6)
O7 S3B C72B 103.3(16)
O8B S3B O7 112.4(14)
O8B S3B O9B 113(2)
O8B S3B C72B 110(2)
O9B S3B O7 117.4(18)
O9B S3B C72B 100(2)
F7B C72B S3B 118(2)
F7B C72B F8A 109(3)
F8A C72B S3B 98(2)
F9A C72B S3B 110(3)
F9A C72B F7B 122(3)
F9A C72B F8A 92(3)
F7A C72A S3A 113.8(8)
F7A C72A F8B 104.8(10)
F7A C72A F9B 109.4(9)
F8B C72A S3A 112.3(8)
F8B C72A F9B 103.9(9)
F9B C72A S3A 111.9(9)

loop_
_geom_bond_atom_site_label_1
_geom_bond_atom_site_label_2
_geom_bond_distance
Eu1 N1 2.597(7)
Eu1 N2 2.547(7)
Eu1 N5 2.505(7)
Eu1 N8 2.573(6)
Eu1 N9 2.579(6)
Eu1 N12 2.572(7)
Eu1 N15 2.594(6)
Eu1 N16 2.528(7)
Eu1 N19 2.510(7)
N1 C3 1.346(11)
N1 C7 1.352(10)
N2 N3 1.320(10)
N2 C2 1.362(11)
N3 N4 1.343(9)
N4 C1 1.359(10)
N4 C10 1.436(10)
N5 N6 1.331(10)
N5 C8 1.376(11)
N6 N7 1.348(9)
N7 C9 1.341(11)
N7 C17 1.449(10)
N8 C26 1.335(11)
N8 C30 1.353(11)
N9 N10 1.326(10)
N9 C25 1.338(11)
N10 N11 1.320(10)
N11 C24 1.343(11)
N11 C33 1.435(11)
N12 N13 1.326(10)
N12 C31 1.348(11)
N13 N14 1.347(10)
N14 C32 1.339(11)
N14 C40 1.437(11)
N15 C49 1.360(11)
N15 C53 1.324(11)
N16 N17 1.290(10)
N16 C48 1.372(10)
N17 N18 1.345(9)
N18 C47 1.343(10)
N18 C56 1.438(11)
N19 N20 1.324(10)
N19 C54 1.379(10)
N20 N21 1.314(10)
N21 C55 1.362(11)
N21 C63 1.446(11)
C1 H1 0.9500
C1 C2 1.358(12)
C2 C3 1.477(12)
C3 C4 1.383(13)
C4 H4 0.9500
C4 C5 1.374(13)
C5 H5 0.9500
C5 C6 1.397(13)
C6 H6 0.9500
C6 C7 1.386(12)
C7 C8 1.464(12)
C8 C9 1.354(12)
C9 H9 0.9500
C10 C11 1.369(12)
C10 C15 1.383(12)
C11 H11 0.9500
C11 C12 1.392(13)
C12 H12 0.9500
C12 C13 1.398(12)
C13 C14 1.403(13)
C13 C16 1.504(13)
C14 H14 0.9500
C14 C15 1.371(13)
C15 H15 0.9500
C16 H16A 0.9800
C16 H16B 0.9800
C16 H16C 0.9800
C17 C18 1.363(13)
C17 C22 1.388(12)
C18 H18 0.9500
C18 C19 1.381(14)
C19 H19 0.9500
C19 C20 1.377(14)
C20 C21 1.378(15)
C20 C23 1.502(14)
C21 H21 0.9500
C21 C22 1.395(13)
C22 H22 0.9500
C23 H23A 0.9800
C23 H23B 0.9800
C23 H23C 0.9800
C24 H24 0.9500
C24 C25 1.353(12)
C25 C26 1.488(12)
C26 C27 1.366(13)
C27 H27 0.9500
C27 C28 1.385(14)
C28 H28 0.9500
C28 C29 1.366(14)
C29 H29 0.9500
C29 C30 1.395(13)
C30 C31 1.438(13)
C31 C32 1.386(12)
C32 H32 0.9500
C33 C34 1.395(12)
C33 C38 1.400(13)
C34 H34 0.9500
C34 C35 1.351(13)
C35 H35 0.9500
C35 C36 1.402(14)
C36 C37 1.353(14)
C36 C39 1.534(14)
C37 H37 0.9500
C37 C38 1.395(13)
C38 H38 0.9500
C39 H39A 0.9800
C39 H39B 0.9800
C39 H39C 0.9800
C40 C41 1.390(13)
C40 C45 1.392(13)
C41 H41 0.9500
C41 C42 1.386(14)
C42 H42 0.9500
C42 C43 1.357(15)
C43 C44 1.402(16)
C43 C46 1.508(15)
C44 H44 0.9500
C44 C45 1.356(14)
C45 H45 0.9500
C46 H46A 0.9800
C46 H46B 0.9800
C46 H46C 0.9800
C47 H47 0.9500
C47 C48 1.369(12)
C48 C49 1.448(13)
C49 C50 1.391(12)
C50 H50 0.9500
C50 C51 1.366(13)
C51 H51 0.9500
C51 C52 1.384(13)
C52 H52 0.9500
C52 C53 1.411(12)
C53 C54 1.459(12)
C54 C55 1.360(12)
C55 H55 0.9500
C56 C57 1.375(12)
C56 C61 1.377(12)
C57 H57 0.9500
C57 C58 1.365(13)
C58 H58 0.9500
C58 C59 1.396(13)
C59 C60 1.351(13)
C59 C62 1.493(14)
C60 H60 0.9500
C60 C61 1.403(13)
C61 H61 0.9500
C62 H62A 0.9800
C62 H62B 0.9800
C62 H62C 0.9800
C63 C64 1.372(13)
C63 C68 1.382(12)
C64 H64 0.9500
C64 C65 1.378(14)
C65 H65 0.9500
C65 C66 1.386(13)
C66 C67 1.370(13)
C66 C69 1.510(13)
C67 H67 0.9500
C67 C68 1.395(13)
C68 H68 0.9500
C69 H69A 0.9800
C69 H69B 0.9800
C69 H69C 0.9800
S2A O4 1.403(7)
S2A O5A 1.448(8)
S2A O6 1.392(8)
S2A C71 1.777(2)
S2B O4 1.360(16)
S2B O5B 1.40(5)
S2B O6 1.373(16)
S2B C71 1.774(2)
F4B C71 1.55(7)
F5B C71 1.37(6)
F6A C71 1.323(14)
C71 F6B 1.31(7)
C71 F5A 1.351(15)
C71 F4A 1.304(13)
S1 O1 1.435(7)
S1 O2 1.452(7)
S1 O3 1.412(8)
S1 C70 1.777(11)
F1 C70 1.369(11)
F2 C70 1.332(12)
F3 C70 1.364(11)
S3A O7 1.428(7)
S3A O8A 1.465(10)
S3A O9A 1.440(12)
S3A C72A 1.776(2)
S3B O7 1.417(13)
S3B O8B 1.37(3)
S3B O9B 1.38(5)
S3B C72B 1.775(2)
F7A C72A 1.320(15)
F8B C72A 1.380(16)
F9B C72A 1.386(17)
C72B F7B 1.32(4)
C72B F8A 1.54(6)
C72B F9A 1.32(6)

loop_
_geom_torsion_atom_site_label_1
_geom_torsion_atom_site_label_2
_geom_torsion_atom_site_label_3
_geom_torsion_atom_site_label_4
_geom_torsion
Eu1 N1 C3 C2 4.6(9)
Eu1 N1 C3 C4 -174.2(7)
Eu1 N1 C7 C6 174.0(6)
Eu1 N1 C7 C8 -6.8(9)
Eu1 N2 N3 N4 175.0(5)
Eu1 N2 C2 C1 -175.7(6)
Eu1 N2 C2 C3 2.3(10)
Eu1 N5 N6 N7 175.6(5)
Eu1 N5 C8 C7 3.3(9)
Eu1 N5 C8 C9 -175.9(5)
Eu1 N8 C26 C25 -1.5(10)
Eu1 N8 C26 C27 179.5(7)
Eu1 N8 C30 C29 -179.3(7)
Eu1 N8 C30 C31 -0.1(10)
Eu1 N9 N10 N11 177.1(5)
Eu1 N9 C25 C24 -175.8(5)
Eu1 N9 C25 C26 3.8(9)
Eu1 N12 N13 N14 177.1(5)
Eu1 N12 C31 C30 1.9(10)
Eu1 N12 C31 C32 -176.6(5)
Eu1 N15 C49 C48 -8.7(9)
Eu1 N15 C49 C50 173.0(6)
Eu1 N15 C53 C52 -173.1(7)
Eu1 N15 C53 C54 7.8(9)
Eu1 N16 N17 N18 179.2(5)
Eu1 N16 C48 C47 -178.9(5)
Eu1 N16 C48 C49 1.6(10)
Eu1 N19 N20 N21 174.7(6)
Eu1 N19 C54 C53 3.3(10)
Eu1 N19 C54 C55 -174.8(6)
N1 C3 C4 C5 1.1(14)
N1 C7 C8 N5 2.4(10)
N1 C7 C8 C9 -178.6(8)
N2 N3 N4 C1 0.9(9)
N2 N3 N4 C10 -177.6(7)
N2 C2 C3 N1 -4.6(11)
N2 C2 C3 C4 174.2(8)
N3 N2 C2 C1 0.9(9)
N3 N2 C2 C3 179.0(7)
N3 N4 C1 C2 -0.4(10)
N3 N4 C10 C11 -171.0(8)
N3 N4 C10 C15 11.1(12)
N4 C1 C2 N2 -0.3(9)
N4 C1 C2 C3 -178.1(8)
N4 C10 C11 C12 -175.6(9)
N4 C10 C15 C14 174.4(9)
N5 N6 N7 C9 -0.5(8)
N5 N6 N7 C17 -177.7(6)
N5 C8 C9 N7 -0.2(9)
N6 N5 C8 C7 179.1(7)
N6 N5 C8 C9 -0.1(9)
N6 N7 C9 C8 0.5(9)
N6 N7 C17 C18 -12.2(11)
N6 N7 C17 C22 162.3(7)
N7 C17 C18 C19 175.9(9)
N7 C17 C22 C21 -175.7(8)
N8 C26 C27 C28 -1.0(15)
N8 C30 C31 N12 -1.2(12)
N8 C30 C31 C32 176.9(8)
N9 N10 N11 C24 -3.5(8)
N9 N10 N11 C33 -177.6(7)
N9 C25 C26 N8 -1.6(11)
N9 C25 C26 C27 177.5(8)
N10 N9 C25 C24 0.4(9)
N10 N9 C25 C26 180.0(7)
N10 N11 C24 C25 3.6(9)
N10 N11 C33 C34 -161.9(7)
N10 N11 C33 C38 22.1(12)
N11 C24 C25 N9 -2.4(9)
N11 C24 C25 C26 178.1(8)
N11 C33 C34 C35 -172.8(8)
N11 C33 C38 C37 173.2(8)
N12 N13 N14 C32 -1.7(8)
N12 N13 N14 C40 -179.1(7)
N12 C31 C32 N14 -1.3(9)
N13 N12 C31 C30 178.8(7)
N13 N12 C31 C32 0.3(9)
N13 N14 C32 C31 1.8(9)
N13 N14 C40 C41 -158.0(8)
N13 N14 C40 C45 24.7(11)
N14 C40 C41 C42 -177.7(9)
N14 C40 C45 C44 179.0(8)
N15 C49 C50 C51 0.4(13)
N15 C53 C54 N19 -7.3(11)
N15 C53 C54 C55 170.2(9)
N16 N17 N18 C47 -0.6(9)
N16 N17 N18 C56 -175.3(7)
N16 C48 C49 N15 4.7(11)
N16 C48 C49 C50 -177.0(8)
N17 N16 C48 C47 0.1(9)
N17 N16 C48 C49 -179.4(7)
N17 N18 C47 C48 0.6(9)
N17 N18 C56 C57 174.4(8)
N17 N18 C56 C61 -4.6(11)
N18 C47 C48 N16 -0.4(9)
N18 C47 C48 C49 179.0(9)
N18 C56 C57 C58 -174.7(9)
N18 C56 C61 C60 175.8(8)
N19 N20 N21 C55 -1.1(10)
N19 N20 N21 C63 -179.9(8)
N19 C54 C55 N21 -0.9(10)
N20 N19 C54 C53 178.3(7)
N20 N19 C54 C55 0.2(9)
N20 N21 C55 C54 1.2(10)
N20 N21 C63 C64 169.5(9)
N20 N21 C63 C68 -7.3(13)
N21 C63 C64 C65 179.5(9)
N21 C63 C68 C67 179.0(9)
C1 N4 C10 C11 10.7(14)
C1 N4 C10 C15 -167.2(9)
C1 C2 C3 N1 173.0(9)
C1 C2 C3 C4 -8.1(15)
C2 N2 N3 N4 -1.1(8)
C2 C3 C4 C5 -177.6(9)
C3 N1 C7 C6 -0.7(11)
C3 N1 C7 C8 178.5(7)
C3 C4 C5 C6 -2.4(15)
C4 C5 C6 C7 2.2(14)
C5 C6 C7 N1 -0.6(13)
C5 C6 C7 C8 -179.7(8)
C6 C7 C8 N5 -178.4(8)
C6 C7 C8 C9 0.6(14)
C7 N1 C3 C2 179.3(7)
C7 N1 C3 C4 0.5(12)
C7 C8 C9 N7 -179.3(8)
C8 N5 N6 N7 0.3(8)
C9 N7 C17 C18 171.2(9)
C9 N7 C17 C22 -14.4(12)
C10 N4 C1 C2 178.0(8)
C10 C11 C12 C13 1.3(15)
C11 C10 C15 C14 -3.5(15)
C11 C12 C13 C14 -3.5(13)
C11 C12 C13 C16 176.8(9)
C12 C13 C14 C15 2.2(14)
C13 C14 C15 C10 1.2(16)
C15 C10 C11 C12 2.2(15)
C16 C13 C14 C15 -178.0(10)
C17 N7 C9 C8 177.3(7)
C17 C18 C19 C20 -2.3(16)
C18 C17 C22 C21 -1.2(13)
C18 C19 C20 C21 2.5(16)
C18 C19 C20 C23 -178.4(11)
C19 C20 C21 C22 -2.1(14)
C20 C21 C22 C17 1.5(14)
C22 C17 C18 C19 1.6(14)
C23 C20 C21 C22 178.8(9)
C24 N11 C33 C34 24.8(12)
C24 N11 C33 C38 -151.2(8)
C24 C25 C26 N8 177.9(8)
C24 C25 C26 C27 -3.1(14)
C25 N9 N10 N11 1.8(8)
C25 C26 C27 C28 180.0(9)
C26 N8 C30 C29 -0.4(12)
C26 N8 C30 C31 178.8(7)
C26 C27 C28 C29 1.3(17)
C27 C28 C29 C30 -1.1(17)
C28 C29 C30 N8 0.7(15)
C28 C29 C30 C31 -178.5(9)
C29 C30 C31 N12 178.0(8)
C29 C30 C31 C32 -3.9(15)
C30 N8 C26 C25 179.7(7)
C30 N8 C26 C27 0.6(13)
C30 C31 C32 N14 -179.6(8)
C31 N12 N13 N14 0.8(8)
C32 N14 C40 C41 25.0(12)
C32 N14 C40 C45 -152.3(8)
C33 N11 C24 C25 177.6(7)
C33 C34 C35 C36 -0.9(15)
C34 C33 C38 C37 -2.8(13)
C34 C35 C36 C37 -1.8(15)
C34 C35 C36 C39 177.6(10)
C35 C36 C37 C38 2.2(15)
C36 C37 C38 C33 0.0(15)
C38 C33 C34 C35 3.2(13)
C39 C36 C37 C38 -177.2(10)
C40 N14 C32 C31 179.0(7)
C40 C41 C42 C43 0.9(17)
C41 C40 C45 C44 1.7(13)
C41 C42 C43 C44 -2.7(18)
C41 C42 C43 C46 178.6(13)
C42 C43 C44 C45 4.0(16)
C43 C44 C45 C40 -3.5(14)
C45 C40 C41 C42 -0.3(14)
C46 C43 C44 C45 -177.2(12)
C47 N18 C56 C57 0.7(13)
C47 N18 C56 C61 -178.3(8)
C47 C48 C49 N15 -174.6(9)
C47 C48 C49 C50 3.7(15)
C48 N16 N17 N18 0.3(9)
C48 C49 C50 C51 -177.7(9)
C49 N15 C53 C52 1.2(12)
C49 N15 C53 C54 -177.8(7)
C49 C50 C51 C52 0.8(15)
C50 C51 C52 C53 -1.0(15)
C51 C52 C53 N15 -0.1(14)
C51 C52 C53 C54 178.9(9)
C52 C53 C54 N19 173.6(8)
C52 C53 C54 C55 -8.8(15)
C53 N15 C49 C48 176.9(7)
C53 N15 C49 C50 -1.4(12)
C53 C54 C55 N21 -178.6(9)
C54 N19 N20 N21 0.5(9)
C55 N21 C63 C64 -9.1(14)
C55 N21 C63 C68 174.1(9)
C56 N18 C47 C48 174.8(8)
C56 C57 C58 C59 -0.9(15)
C57 C56 C61 C60 -3.3(14)
C57 C58 C59 C60 -3.5(15)
C57 C58 C59 C62 176.8(10)
C58 C59 C60 C61 4.7(15)
C59 C60 C61 C56 -1.4(15)
C61 C56 C57 C58 4.4(14)
C62 C59 C60 C61 -175.7(10)
C63 N21 C55 C54 180.0(8)
C63 C64 C65 C66 3.2(17)
C64 C63 C68 C67 2.2(15)
C64 C65 C66 C67 -1.0(16)
C64 C65 C66 C69 179.9(10)
C65 C66 C67 C68 -0.6(16)
C66 C67 C68 C63 0.0(16)
C68 C63 C64 C65 -3.8(16)
C69 C66 C67 C68 178.4(10)
O4 S2A C71 F6A -72.4(10)
O4 S2A C71 F5A 171.3(9)
O4 S2A C71 F4A 49.5(11)
O4 S2B C71 F4B -58(3)
O4 S2B C71 F5B -160(4)
O4 S2B C71 F6B 58(4)
O5A S2A C71 F6A 170.5(9)
O5A S2A C71 F5A 54.2(10)
O5A S2A C71 F4A -67.7(11)
O5B S2B C71 F4B 62(3)
O5B S2B C71 F5B -40(5)
O5B S2B C71 F6B 178(4)
O6 S2A C71 F6A 54.4(10)
O6 S2A C71 F5A -61.9(10)
O6 S2A C71 F4A 176.2(10)
O6 S2B C71 F4B 168(3)
O6 S2B C71 F5B 65(4)
O6 S2B C71 F6B -76(4)
O1 S1 C70 F1 177.8(7)
O1 S1 C70 F2 58.2(7)
O1 S1 C70 F3 -62.4(8)
O2 S1 C70 F1 59.4(7)
O2 S1 C70 F2 -60.2(7)
O2 S1 C70 F3 179.2(7)
O3 S1 C70 F1 -62.0(8)
O3 S1 C70 F2 178.4(7)
O3 S1 C70 F3 57.8(8)
O7 S3A C72A F7A -66.7(11)
O7 S3A C72A F8B 52.2(11)
O7 S3A C72A F9B 168.7(8)
O7 S3B C72B F7B 56(4)
O7 S3B C72B F8A -61(2)
O7 S3B C72B F9A -157(3)
O8A S3A C72A F7A 175.3(10)
O8A S3A C72A F8B -65.8(11)
O8A S3A C72A F9B 50.6(10)
O8B S3B C72B F7B 176(3)
O8B S3B C72B F8A 59(3)
O8B S3B C72B F9A -37(4)
O9B S3B C72B F7B -66(4)
O9B S3B C72B F8A 177(3)
O9B S3B C72B F9A 82(4)
O9A S3A C72A F7A 57.7(12)
O9A S3A C72A F8B 176.6(11)
O9A S3A C72A F9B -67.0(11)
